data_9017792
loop_
_publ_author_name
'Bocchio, R.'
'Brajkovic, A.'
'Pilati, T.'

_publ_section_title
;
 Crystal chemistry of the olivines in the peridotites from the Ivrea-
 Verbano Zone (Western Italian Alps)
 Note: Sample OLBC2
;
_journal_name_full 'Neues Jahrbuch fur Mineralogie, Monatshefte'
_journal_page_first 313
_journal_page_last 324
_journal_volume 7
_journal_year 1986
_chemical_compound_source 'Valsesia, Ivrea-Verbano Zone, Western Italian Alps'
_chemical_formula_sum 'Fe0.318 Mg1.682 O4 Si'
_chemical_name_mineral Forsterite
_space_group_IT_number 62
_space_group_name_Hall '-P 2c 2ab'
_space_group_name_H-M_alt 'P b n m'
_symmetry_space_group_name_H-M 'P b n m'
_cell_angle_alpha 90
_cell_angle_beta 90
_cell_angle_gamma 90
_cell_length_a 4.764
_cell_length_b 10.240
_cell_length_c 6.002
_cell_formula_units_Z 4
_cell_volume 292.798
_database_code_amcsd 0020395
_exptl_crystal_density_diffrn 3.419
_cod_data_source_file inputs/fixed/downloads/18/18924.cif
_cod_data_source_block 18924
_cod_original_formula_sum '(Mg1.682 Fe.318) Si O4'
_cod_database_code 9017792

loop_
_space_group_symop_operation_xyz
x,y,z
x,y,1/2-z
-x,-y,1/2+z
1/2+x,1/2-y,1/2+z
1/2-x,1/2+y,1/2-z
1/2-x,1/2+y,z
1/2+x,1/2-y,-z
-x,-y,-z

loop_
_atom_site_aniso_label
_atom_site_aniso_U_11
_atom_site_aniso_U_22
_atom_site_aniso_U_33
_atom_site_aniso_U_12
_atom_site_aniso_U_13
_atom_site_aniso_U_23
Mg1 0.00500 0.00750 0.00370 -0.00060 -0.00060 -0.00120
Fe1 0.00500 0.00750 0.00370 -0.00060 -0.00060 -0.00120
Mg2 0.00670 0.00530 0.00460 0.00000 0.00000 0.00000
Fe2 0.00670 0.00530 0.00460 0.00000 0.00000 0.00000
Si 0.00370 0.00480 0.00360 0.00020 0.00000 0.00000
O1 0.00420 0.00740 0.00470 0.00040 0.00000 0.00000
O2 0.00600 0.00470 0.00580 0.00090 0.00000 0.00000
O3 0.00530 0.00710 0.00510 0.00050 0.00000 0.00150

loop_
_atom_site_label
_atom_site_fract_x
_atom_site_fract_y
_atom_site_fract_z
_atom_site_occupancy
Mg1 0.00000 0.00000 0.00000 0.83900
Fe1 0.00000 0.00000 0.00000 0.16100
Mg2 -0.01090 0.27783 0.25000 0.84300
Fe2 -0.01090 0.27783 0.25000 0.15700
Si 0.42715 0.09465 0.25000 1.00000
O1 0.76600 0.09170 0.25000 1.00000
O2 0.28020 -0.05210 0.25000 1.00000
O3 0.27880 0.16348 0.03370 1.00000

loop_
_cod_related_entry_id
_cod_related_entry_database
_cod_related_entry_code
1 AMCSD 0020395
